data_4109264
loop_
_publ_author_name
'Prema G. Vasudev'
'Kuppanna Ananda'
'Sunanda Chatterjee'
'Subrayashastry Aravinda'
'Narayanaswamy Shamala'
'Padmanabhan Balaram'

_publ_section_title
;
 Hybrid Peptide Design. Hydrogen Bonded Conformations in Peptides
 Containing the Stereochemically Constrained \g-Amino Acid Residue,
 Gabapentin
;
_journal_name_full 'Journal of the American Chemical Society'
_journal_page_first 4039
_journal_page_last 4048
_journal_paper_doi 10.1021/ja068910p
_journal_volume 129
_journal_year 2007
_chemical_formula_moiety 'C30 H53 N3 O6 + 0.5*H2O'
_chemical_formula_sum 'C30 H53 N3 O6.5'
_chemical_formula_weight 559.75
_chemical_name_common Boc-Gpn-Gpn-Leu-OMe
_chemical_name_systematic
; 
 ? 
;
_space_group_IT_number 20
_symmetry_cell_setting orthorhombic
_symmetry_space_group_name_Hall 'C 2c 2'
_symmetry_space_group_name_H-M 'C 2 2 21'
_atom_sites_solution_hydrogens geom
_atom_sites_solution_primary direct
_atom_sites_solution_secondary difmap
_audit_creation_method SHELXL-97
_cell_angle_alpha 90.00
_cell_angle_beta 90.00
_cell_angle_gamma 90.00
_cell_formula_units_Z 8
_cell_length_a 19.7622(19)
_cell_length_b 20.478(2)
_cell_length_c 16.3811(16)
_cell_measurement_temperature 293(2)
_cell_volume 6629.3(11)
_computing_data_collection SMART
_computing_data_reduction SAINT
_computing_structure_refinement 'SHELXL-97 (Sheldrick, 1997)'
_computing_structure_solution 'SHELXS-97 (Sheldrick, 1990)'
_diffrn_ambient_temperature 293(2)
_diffrn_measured_fraction_theta_full 0.998
_diffrn_measured_fraction_theta_max 0.998
_diffrn_measurement_device_type 'BRUKER AXS SMART APEX CCD with Mo source'
_diffrn_measurement_method 'omega scan'
_diffrn_radiation_monochromator graphite
_diffrn_radiation_source 'fine-focus sealed tube'
_diffrn_radiation_type MoK\a
_diffrn_radiation_wavelength 0.71073
_diffrn_reflns_av_R_equivalents 0.0000
_diffrn_reflns_av_sigmaI/netI 0.0231
_diffrn_reflns_limit_h_max 23
_diffrn_reflns_limit_h_min 0
_diffrn_reflns_limit_k_max 24
_diffrn_reflns_limit_k_min 0
_diffrn_reflns_limit_l_max 19
_diffrn_reflns_limit_l_min 0
_diffrn_reflns_number 3111
_diffrn_reflns_theta_full 24.71
_diffrn_reflns_theta_max 24.71
_diffrn_reflns_theta_min 1.90
_exptl_absorpt_correction_type none
_exptl_crystal_colour Opaque
_exptl_crystal_density_diffrn 1.122
_exptl_crystal_description Rectangular
_exptl_crystal_F_000 2448
_exptl_crystal_size_max 0.40
_exptl_crystal_size_mid 0.23
_exptl_crystal_size_min 0.02
_refine_diff_density_max 0.304
_refine_diff_density_min -0.210
_refine_diff_density_rms 0.033
_refine_ls_abs_structure_details 'Flack H D (1983), Acta Cryst. A39, 876-881'
_refine_ls_abs_structure_Flack 10(10)
_refine_ls_extinction_method none
_refine_ls_goodness_of_fit_ref 1.179
_refine_ls_hydrogen_treatment 'riding on C or N atom to which attached'
_refine_ls_matrix_type full
_refine_ls_number_parameters 385
_refine_ls_number_reflns 3111
_refine_ls_number_restraints 0
_refine_ls_restrained_S_all 1.179
_refine_ls_R_factor_all 0.1088
_refine_ls_R_factor_gt 0.0804
_refine_ls_shift/su_max 0.005
_refine_ls_shift/su_mean 0.001
_refine_ls_structure_factor_coef Fsqd
_refine_ls_weighting_details 'calc w=1/[\s^2^(Fo^2^)+(0.0891P)^2^+2.8914P] where P=(Fo^2^+2Fc^2^)/3'
_refine_ls_weighting_scheme calc
_refine_ls_wR_factor_gt 0.1858
_refine_ls_wR_factor_ref 0.2021
_reflns_number_gt 2249
_reflns_number_total 3111
_reflns_threshold_expression >2sigma(I)
_cod_data_source_file ja068910psi20061213_093807.cif
_cod_data_source_block gpn2l
_cod_original_cell_volume 6629.2(11)
_cod_original_formula_sum 'C30 H53 N3 O6.50'
_cod_database_code 4109264

loop_
_symmetry_equiv_pos_as_xyz
'x, y, z'
'-x, -y, z+1/2'
'-x, y, -z+1/2'
'x, -y, -z'
'x+1/2, y+1/2, z'
'-x+1/2, -y+1/2, z+1/2'
'-x+1/2, y+1/2, -z+1/2'
'x+1/2, -y+1/2, -z'

loop_
_atom_site_label
_atom_site_type_symbol
_atom_site_fract_x
_atom_site_fract_y
_atom_site_fract_z
_atom_site_U_iso_or_equiv
_atom_site_adp_type
_atom_site_occupancy
_atom_site_symmetry_multiplicity
_atom_site_calc_flag
_atom_site_refinement_flags
_atom_site_disorder_assembly
_atom_site_disorder_group
C1 C 0.7798(4) 0.6316(4) 1.0042(4) 0.125(3) Uani 1 1 d . . .
H1A H 0.8179 0.6028 1.0092 0.187 Uiso 1 1 calc R . .
H1B H 0.7464 0.6204 1.0443 0.187 Uiso 1 1 calc R . .
H1C H 0.7944 0.6758 1.0127 0.187 Uiso 1 1 calc R . .
C2 C 0.7352(7) 0.5548(4) 0.9006(6) 0.191(6) Uani 1 1 d . . .
H2A H 0.7757 0.5296 0.9082 0.287 Uiso 1 1 calc R . .
H2B H 0.7204 0.5510 0.8450 0.287 Uiso 1 1 calc R . .
H2C H 0.7005 0.5389 0.9364 0.287 Uiso 1 1 calc R . .
C3 C 0.6885(5) 0.6684(6) 0.9113(5) 0.177(5) Uani 1 1 d . . .
H3A H 0.7008 0.7127 0.9239 0.266 Uiso 1 1 calc R . .
H3B H 0.6539 0.6541 0.9482 0.266 Uiso 1 1 calc R . .
H3C H 0.6718 0.6662 0.8563 0.266 Uiso 1 1 calc R . .
C4 C 0.7495(4) 0.6252(4) 0.9197(4) 0.095(2) Uani 1 1 d . . .
O O 0.8017(2) 0.6505(2) 0.8656(2) 0.1018(15) Uani 1 1 d . . .
C0' C 0.7931(4) 0.6505(3) 0.7836(3) 0.089(2) Uani 1 1 d . . .
O0 O 0.7445(3) 0.6276(3) 0.7498(3) 0.1093(15) Uani 1 1 d . . .
N1 N 0.8452(3) 0.6779(3) 0.7474(3) 0.0944(16) Uani 1 1 d . . .
H1 H 0.8796 0.6880 0.7770 0.113 Uiso 1 1 calc R . .
C1G C 0.8484(4) 0.6924(3) 0.6600(3) 0.0906(18) Uani 1 1 d . . .
H1G1 H 0.8688 0.7351 0.6531 0.109 Uiso 1 1 calc R . .
H1G2 H 0.8025 0.6949 0.6393 0.109 Uiso 1 1 calc R . .
C1B C 0.8876(3) 0.6435(3) 0.6080(3) 0.0838(17) Uani 1 1 d . . .
C1A C 0.8482(3) 0.5787(3) 0.5985(3) 0.0796(17) Uani 1 1 d . . .
H1A1 H 0.8788 0.5463 0.5762 0.096 Uiso 1 1 calc R . .
H1A2 H 0.8351 0.5639 0.6525 0.096 Uiso 1 1 calc R . .
C1' C 0.7861(3) 0.5805(3) 0.5460(3) 0.0700(15) Uani 1 1 d . . .
O1 O 0.79074(19) 0.5760(2) 0.4709(2) 0.0831(11) Uani 1 1 d . . .
C1B1 C 0.9010(4) 0.6760(4) 0.5244(4) 0.104(2) Uani 1 1 d . . .
H1B1 H 0.8582 0.6817 0.4963 0.125 Uiso 1 1 calc R . .
H1B2 H 0.9202 0.7190 0.5334 0.125 Uiso 1 1 calc R . .
C1G1 C 0.9485(4) 0.6372(5) 0.4698(5) 0.131(3) Uani 1 1 d . . .
H1G3 H 0.9564 0.6612 0.4196 0.157 Uiso 1 1 calc R . .
H1G4 H 0.9278 0.5958 0.4558 0.157 Uiso 1 1 calc R . .
C1D1 C 1.0164(4) 0.6249(7) 0.5133(7) 0.169(5) Uani 1 1 d . . .
H1D1 H 1.0451 0.5980 0.4789 0.203 Uiso 1 1 calc R . .
H1D2 H 1.0393 0.6662 0.5223 0.203 Uiso 1 1 calc R . .
C1G2 C 1.0052(4) 0.5914(6) 0.5933(6) 0.155(4) Uani 1 1 d . . .
H1G5 H 1.0483 0.5863 0.6209 0.185 Uiso 1 1 calc R . .
H1G6 H 0.9869 0.5481 0.5834 0.185 Uiso 1 1 calc R . .
C1B2 C 0.9569(4) 0.6290(5) 0.6485(5) 0.115(3) Uani 1 1 d . . .
H1B3 H 0.9779 0.6700 0.6640 0.138 Uiso 1 1 calc R . .
H1B4 H 0.9494 0.6039 0.6980 0.138 Uiso 1 1 calc R . .
N2 N 0.7270(3) 0.5862(2) 0.5833(3) 0.0781(13) Uani 1 1 d . . .
H2 H 0.7273 0.5955 0.6345 0.094 Uiso 1 1 calc R . .
C2G C 0.6610(3) 0.5780(3) 0.5440(3) 0.0771(15) Uani 1 1 d . . .
H2G1 H 0.6349 0.5464 0.5749 0.092 Uiso 1 1 calc R . .
H2G2 H 0.6679 0.5602 0.4897 0.092 Uiso 1 1 calc R . .
C2B C 0.6195(3) 0.6409(3) 0.5365(3) 0.0827(18) Uani 1 1 d . B .
C2A C 0.6551(3) 0.6907(3) 0.4799(4) 0.0884(19) Uani 1 1 d . . .
H2A1 H 0.6351 0.7333 0.4894 0.106 Uiso 1 1 calc R . .
H2A2 H 0.7022 0.6933 0.4959 0.106 Uiso 1 1 calc R . .
C2' C 0.6523(3) 0.6770(3) 0.3894(4) 0.0732(15) Uani 1 1 d . . .
O2 O 0.6092(2) 0.7011(2) 0.3448(3) 0.0968(13) Uani 1 1 d . . .
C2B1 C 0.5495(3) 0.6218(4) 0.5018(4) 0.105(2) Uani 1 1 d . . .
H2B1 H 0.5279 0.6599 0.4779 0.126 Uiso 1 1 calc R A 1
H2B2 H 0.5549 0.5892 0.4594 0.126 Uiso 1 1 calc R A 1
C2G1 C 0.5111(6) 0.5981(7) 0.5617(8) 0.105(4) Uani 0.581(9) 1 d P B 1
H2G3 H 0.5285 0.5553 0.5760 0.126 Uiso 0.581(9) 1 calc PR B 1
H2G4 H 0.4658 0.5918 0.5401 0.126 Uiso 0.581(9) 1 calc PR B 1
C2D1 C 0.5048(7) 0.6382(9) 0.6414(10) 0.126(6) Uani 0.581(9) 1 d P B 1
H2D1 H 0.4834 0.6798 0.6299 0.152 Uiso 0.581(9) 1 calc PR B 1
H2D2 H 0.4769 0.6148 0.6803 0.152 Uiso 0.581(9) 1 calc PR B 1
C2G2 C 0.5753(7) 0.6494(7) 0.6773(8) 0.109(5) Uani 0.581(9) 1 d P B 1
H2G5 H 0.5730 0.6799 0.7225 0.131 Uiso 0.581(9) 1 calc PR B 1
H2G6 H 0.5942 0.6086 0.6969 0.131 Uiso 0.581(9) 1 calc PR B 1
C2G1 C 0.4910(6) 0.6631(7) 0.5077(7) 0.068(4) Uani 0.419(9) 1 d P B 2
H2G7 H 0.4517 0.6393 0.4887 0.082 Uiso 0.419(9) 1 calc PR B 2
H2G8 H 0.4971 0.7007 0.4725 0.082 Uiso 0.419(9) 1 calc PR B 2
C2D1 C 0.4785(7) 0.6863(8) 0.5940(9) 0.076(4) Uani 0.419(9) 1 d P B 2
H2D3 H 0.4591 0.6511 0.6261 0.091 Uiso 0.419(9) 1 calc PR B 2
H2D4 H 0.4465 0.7223 0.5935 0.091 Uiso 0.419(9) 1 calc PR B 2
C2G2 C 0.5449(6) 0.7085(7) 0.6324(7) 0.071(4) Uani 0.419(9) 1 d P B 2
H2G9 H 0.5535 0.7523 0.6122 0.085 Uiso 0.419(9) 1 calc PR B 2
H2GX H 0.5367 0.7125 0.6905 0.085 Uiso 0.419(9) 1 calc PR B 2
C2B2 C 0.6096(4) 0.6714(5) 0.6231(5) 0.138(4) Uani 1 1 d . . .
H2B3 H 0.6547 0.6761 0.6458 0.166 Uiso 1 1 calc R B 1
H2B4 H 0.5930 0.7154 0.6139 0.166 Uiso 1 1 calc R B 1
N3 N 0.6993(3) 0.6365(2) 0.3604(3) 0.0796(13) Uani 1 1 d . . .
H3 H 0.7294 0.6212 0.3931 0.096 Uiso 1 1 calc R . .
C3A C 0.7010(3) 0.6175(3) 0.2756(3) 0.0780(16) Uani 1 1 d . . .
H3A1 H 0.6982 0.6569 0.2418 0.094 Uiso 1 1 calc R . .
C3' C 0.6406(3) 0.5742(3) 0.2565(4) 0.0800(17) Uani 1 1 d . . .
O3 O 0.6111(3) 0.5403(3) 0.3040(3) 0.1143(17) Uani 1 1 d . . .
C3B C 0.7660(3) 0.5814(3) 0.2548(4) 0.0845(17) Uani 1 1 d . . .
H3B1 H 0.7649 0.5701 0.1973 0.101 Uiso 1 1 calc R . .
H3B2 H 0.7670 0.5409 0.2855 0.101 Uiso 1 1 calc R . .
C3G C 0.8309(4) 0.6180(4) 0.2714(4) 0.113(3) Uani 1 1 d . . .
H3G H 0.8348 0.6228 0.3308 0.136 Uiso 1 1 calc R . .
C3D2 C 0.8905(4) 0.5766(6) 0.2432(7) 0.164(4) Uani 1 1 d . . .
H3D1 H 0.9320 0.5989 0.2553 0.245 Uiso 1 1 calc R . .
H3D2 H 0.8873 0.5694 0.1854 0.245 Uiso 1 1 calc R . .
H3D3 H 0.8897 0.5354 0.2710 0.245 Uiso 1 1 calc R . .
C3D1 C 0.8330(6) 0.6855(5) 0.2353(7) 0.164(4) Uani 1 1 d . . .
H3D4 H 0.7936 0.7094 0.2521 0.246 Uiso 1 1 calc R . .
H3D5 H 0.8337 0.6824 0.1768 0.246 Uiso 1 1 calc R . .
H3D6 H 0.8729 0.7077 0.2538 0.246 Uiso 1 1 calc R . .
O0M O 0.6271(2) 0.5749(3) 0.1774(2) 0.1124(16) Uani 1 1 d . . .
C0M C 0.5707(4) 0.5334(5) 0.1517(5) 0.144(4) Uani 1 1 d . . .
H0M1 H 0.5650 0.5367 0.0937 0.216 Uiso 1 1 calc R . .
H0M2 H 0.5300 0.5474 0.1785 0.216 Uiso 1 1 calc R . .
H0M3 H 0.5801 0.4889 0.1661 0.216 Uiso 1 1 calc R . .
O1W O 0.5000 0.7169(15) 0.2500 0.463(19) Uani 1 2 d S . .

loop_
_atom_site_aniso_label
_atom_site_aniso_U_11
_atom_site_aniso_U_22
_atom_site_aniso_U_33
_atom_site_aniso_U_23
_atom_site_aniso_U_13
_atom_site_aniso_U_12
C1 0.160(7) 0.154(7) 0.059(3) 0.006(4) -0.019(5) -0.029(6)
C2 0.341(17) 0.116(6) 0.117(6) -0.024(6) 0.003(9) -0.065(9)
C3 0.163(9) 0.271(13) 0.098(6) 0.004(8) 0.023(6) 0.090(10)
C4 0.125(6) 0.102(5) 0.059(3) -0.003(3) -0.001(4) -0.006(5)
O 0.118(3) 0.131(4) 0.056(2) -0.013(2) -0.020(2) -0.009(3)
C0' 0.119(6) 0.095(4) 0.054(3) -0.022(3) -0.025(4) 0.005(4)
O0 0.109(3) 0.158(4) 0.061(2) -0.028(3) -0.015(2) -0.007(3)
N1 0.107(4) 0.116(4) 0.060(3) -0.011(3) -0.018(3) -0.014(4)
C1G 0.117(5) 0.092(4) 0.063(3) -0.009(3) -0.015(3) 0.001(4)
C1B 0.080(4) 0.110(5) 0.061(3) -0.004(3) -0.024(3) 0.004(4)
C1A 0.081(4) 0.097(4) 0.061(3) -0.008(3) -0.015(3) 0.024(4)
C1' 0.083(4) 0.081(4) 0.047(3) -0.016(3) -0.014(3) 0.023(3)
O1 0.077(2) 0.113(3) 0.059(2) -0.012(2) -0.0133(18) 0.013(2)
C1B1 0.097(5) 0.138(6) 0.078(4) -0.001(4) -0.015(4) -0.010(4)
C1G1 0.101(5) 0.210(9) 0.080(5) -0.007(6) 0.004(4) -0.020(6)
C1D1 0.091(6) 0.285(14) 0.132(8) -0.058(9) -0.002(6) 0.006(7)
C1G2 0.079(5) 0.248(11) 0.137(8) -0.025(8) -0.027(5) 0.022(7)
C1B2 0.095(5) 0.163(7) 0.087(5) -0.016(5) -0.031(4) 0.001(5)
N2 0.085(3) 0.101(4) 0.048(2) -0.014(2) -0.010(2) 0.026(3)
C2G 0.077(3) 0.098(4) 0.056(3) -0.012(3) -0.011(3) 0.006(3)
C2B 0.073(4) 0.113(5) 0.062(3) -0.027(3) -0.014(3) 0.027(4)
C2A 0.081(4) 0.083(4) 0.101(5) -0.035(4) -0.031(4) 0.023(4)
C2' 0.066(3) 0.070(3) 0.083(4) 0.005(3) -0.019(3) 0.006(3)
O2 0.081(3) 0.110(3) 0.099(3) 0.012(3) -0.024(2) 0.014(3)
C2B1 0.072(4) 0.164(7) 0.079(4) -0.020(5) -0.008(4) 0.018(5)
C2G1 0.076(7) 0.139(11) 0.099(9) 0.000(8) 0.014(7) -0.038(7)
C2D1 0.083(9) 0.184(16) 0.112(10) -0.038(12) 0.037(8) -0.033(11)
C2G2 0.138(12) 0.117(10) 0.074(8) -0.018(7) 0.047(9) -0.022(9)
C2G1 0.059(8) 0.086(9) 0.060(7) -0.006(6) 0.000(6) -0.003(7)
C2D1 0.062(8) 0.096(11) 0.069(8) -0.001(8) 0.000(6) 0.007(8)
C2G2 0.075(9) 0.088(10) 0.049(7) -0.004(6) 0.010(6) -0.015(8)
C2B2 0.120(6) 0.213(10) 0.082(5) -0.068(6) -0.039(5) 0.094(7)
N3 0.079(3) 0.093(3) 0.066(3) 0.000(2) -0.026(2) 0.008(3)
C3A 0.091(4) 0.078(4) 0.065(3) 0.010(3) -0.016(3) 0.005(4)
C3' 0.084(4) 0.099(5) 0.058(3) 0.007(3) -0.019(3) 0.013(4)
O3 0.118(4) 0.128(4) 0.097(3) 0.021(3) -0.020(3) -0.028(3)
C3B 0.086(4) 0.101(4) 0.066(3) -0.006(3) -0.006(3) -0.012(4)
C3G 0.097(5) 0.159(8) 0.083(5) -0.005(5) 0.011(4) -0.027(5)
C3D2 0.098(6) 0.207(10) 0.186(10) -0.009(9) 0.031(6) -0.020(7)
C3D1 0.178(9) 0.164(8) 0.149(8) 0.014(8) 0.015(7) -0.084(8)
O0M 0.097(3) 0.167(5) 0.073(3) 0.006(3) -0.032(2) -0.002(3)
C0M 0.097(5) 0.223(10) 0.111(6) -0.019(6) -0.049(5) -0.014(6)
O1W 0.34(2) 0.44(3) 0.61(4) 0.000 -0.36(3) 0.000

loop_
_atom_type_symbol
_atom_type_description
_atom_type_scat_dispersion_real
_atom_type_scat_dispersion_imag
_atom_type_scat_source
C C 0.0033 0.0000 'International Tables Vol C Tables 4.2.6.8 and 6.1.1.4'
H H 0.0000 0.0000 'International Tables Vol C Tables 4.2.6.8 and 6.1.1.4'
N N 0.0061 0.0000 'International Tables Vol C Tables 4.2.6.8 and 6.1.1.4'
O O 0.0106 0.0000 'International Tables Vol C Tables 4.2.6.8 and 6.1.1.4'

loop_
_geom_angle_atom_site_label_1
_geom_angle_atom_site_label_2
_geom_angle_atom_site_label_3
_geom_angle
O C4 C3 107.6(6)
O C4 C2 110.4(7)
C3 C4 C2 113.3(9)
O C4 C1 104.2(6)
C3 C4 C1 110.5(7)
C2 C4 C1 110.4(7)
C0' O C4 121.0(6)
O0 C0' N1 125.8(6)
O0 C0' O 123.9(8)
N1 C0' O 110.4(6)
C0' N1 C1G 124.1(6)
N1 C1G C1B 115.9(5)
C1G C1B C1B2 109.6(5)
C1G C1B C1B1 107.5(5)
C1B2 C1B C1B1 108.1(6)
C1G C1B C1A 111.2(5)
C1B2 C1B C1A 108.8(6)
C1B1 C1B C1A 111.5(5)
C1' C1A C1B 116.6(5)
O1 C1' N2 122.0(5)
O1 C1' C1A 120.5(6)
N2 C1' C1A 117.4(4)
C1G1 C1B1 C1B 113.8(6)
C1B1 C1G1 C1D1 110.6(7)
C1G2 C1D1 C1G1 110.6(8)
C1D1 C1G2 C1B2 112.4(9)
C1G2 C1B2 C1B 113.3(6)
C1' N2 C2G 125.0(4)
N2 C2G C2B 114.6(5)
C2G C2B C2B2 109.3(5)
C2G C2B C2B1 107.3(6)
C2B2 C2B C2B1 108.9(6)
C2G C2B C2A 111.0(5)
C2B2 C2B C2A 109.7(6)
C2B1 C2B C2A 110.7(5)
C2' C2A C2B 116.7(5)
O2 C2' N3 121.4(6)
O2 C2' C2A 122.4(6)
N3 C2' C2A 116.2(5)
C2G1 C2B1 C2G1 72.9(9)
C2G1 C2B1 C2B 109.3(7)
C2G1 C2B1 C2B 123.2(8)
C2B1 C2G1 C2D1 118.3(11)
C2G2 C2D1 C2G1 109.4(11)
C2B2 C2G2 C2D1 106.6(12)
C2B1 C2G1 C2D1 112.4(10)
C2G1 C2D1 C2G2 109.7(11)
C2B2 C2G2 C2D1 122.9(11)
C2G2 C2B2 C2G2 68.5(9)
C2G2 C2B2 C2B 126.1(11)
C2G2 C2B2 C2B 113.7(7)
C2' N3 C3A 121.9(5)
N3 C3A C3B 111.5(5)
N3 C3A C3' 109.6(5)
C3B C3A C3' 109.5(5)
O3 C3' O0M 123.0(7)
O3 C3' C3A 126.1(5)
O0M C3' C3A 110.7(6)
C3A C3B C3G 115.8(5)
C3D2 C3G C3D1 111.7(8)
C3D2 C3G C3B 109.0(7)
C3D1 C3G C3B 114.1(8)
C3' O0M C0M 115.5(6)

loop_
_geom_bond_atom_site_label_1
_geom_bond_atom_site_label_2
_geom_bond_distance
C1 C4 1.514(9)
C2 C4 1.501(11)
C3 C4 1.503(11)
C4 O 1.454(8)
O C0' 1.355(7)
C0' O0 1.203(8)
C0' N1 1.315(8)
N1 C1G 1.463(8)
C1G C1B 1.526(9)
C1B C1B2 1.551(9)
C1B C1B1 1.544(9)
C1B C1A 1.547(9)
C1A C1' 1.499(7)
C1' O1 1.238(6)
C1' N2 1.324(7)
C1B1 C1G1 1.520(10)
C1G1 C1D1 1.541(12)
C1D1 C1G2 1.496(15)
C1G2 C1B2 1.524(12)
N2 C2G 1.464(7)
C2G C2B 1.531(8)
C2B C2B2 1.563(8)
C2B C2B1 1.546(8)
C2B C2A 1.548(9)
C2A C2' 1.509(8)
C2' O2 1.227(6)
C2' N3 1.332(7)
C2B1 C2G1 1.333(13)
C2B1 C2G1 1.434(14)
C2G1 C2D1 1.546(18)
C2D1 C2G2 1.53(2)
C2G2 C2B2 1.204(13)
C2G1 C2D1 1.511(18)
C2D1 C2G2 1.525(18)
C2G2 C2B2 1.494(15)
N3 C3A 1.443(7)
C3A C3B 1.521(8)
C3A C3' 1.519(9)
C3' O3 1.194(7)
C3' O0M 1.324(7)
C3B C3G 1.509(9)
C3G C3D2 1.523(12)
C3G C3D1 1.504(13)
O0M C0M 1.463(9)

loop_
_geom_torsion_atom_site_label_1
_geom_torsion_atom_site_label_2
_geom_torsion_atom_site_label_3
_geom_torsion_atom_site_label_4
_geom_torsion
C3 C4 O C0' -64.8(8)
C2 C4 O C0' 59.3(9)
C1 C4 O C0' 177.9(6)
C4 O C0' O0 -3.3(10)
C4 O C0' N1 177.4(6)
O0 C0' N1 C1G 8.0(11)
O C0' N1 C1G -172.7(6)
C0' N1 C1G C1B -99.7(8)
N1 C1G C1B C1B2 -48.1(8)
N1 C1G C1B C1B1 -165.3(6)
N1 C1G C1B C1A 72.3(7)
C1G C1B C1A C1' 70.8(6)
C1B2 C1B C1A C1' -168.4(5)
C1B1 C1B C1A C1' -49.2(7)
C1B C1A C1' O1 82.4(7)
C1B C1A C1' N2 -98.4(7)
C1G C1B C1B1 C1G1 171.6(6)
C1B2 C1B C1B1 C1G1 53.4(8)
C1A C1B C1B1 C1G1 -66.2(7)
C1B C1B1 C1G1 C1D1 -56.5(10)
C1B1 C1G1 C1D1 C1G2 55.9(13)
C1G1 C1D1 C1G2 C1B2 -55.7(12)
C1D1 C1G2 C1B2 C1B 55.3(11)
C1G C1B C1B2 C1G2 -168.7(8)
C1B1 C1B C1B2 C1G2 -51.8(10)
C1A C1B C1B2 C1G2 69.4(9)
O1 C1' N2 C2G 9.9(9)
C1A C1' N2 C2G -169.3(6)
C1' N2 C2G C2B -111.4(6)
N2 C2G C2B C2B2 -56.6(8)
N2 C2G C2B C2B1 -174.5(5)
N2 C2G C2B C2A 64.5(6)
C2G C2B C2A C2' 74.7(6)
C2B2 C2B C2A C2' -164.4(5)
C2B1 C2B C2A C2' -44.2(7)
C2B C2A C2' O2 95.0(7)
C2B C2A C2' N3 -84.4(6)
C2G C2B C2B1 C2G1 79.9(9)
C2B2 C2B C2B1 C2G1 -38.3(11)
C2A C2B C2B1 C2G1 -158.9(8)
C2G C2B C2B1 C2G1 161.6(9)
C2B2 C2B C2B1 C2G1 43.5(12)
C2A C2B C2B1 C2G1 -77.1(10)
C2G1 C2B1 C2G1 C2D1 -69.5(13)
C2B C2B1 C2G1 C2D1 50.5(15)
C2B1 C2G1 C2D1 C2G2 -57.4(19)
C2G1 C2D1 C2G2 C2B2 51.5(17)
C2G1 C2B1 C2G1 C2D1 51.1(12)
C2B C2B1 C2G1 C2D1 -51.2(15)
C2B1 C2G1 C2D1 C2G2 44.7(17)
C2G1 C2D1 C2G2 C2B2 -43.0(19)
C2D1 C2G2 C2B2 C2G2 51.2(11)
C2D1 C2G2 C2B2 C2B -53.1(16)
C2D1 C2G2 C2B2 C2G2 -83.1(14)
C2D1 C2G2 C2B2 C2B 38.2(17)
C2G C2B C2B2 C2G2 -69.5(13)
C2B1 C2B C2B2 C2G2 47.3(14)
C2A C2B C2B2 C2G2 168.6(12)
C2G C2B C2B2 C2G2 -149.5(9)
C2B1 C2B C2B2 C2G2 -32.6(12)
C2A C2B C2B2 C2G2 88.6(10)
O2 C2' N3 C3A -1.6(8)
C2A C2' N3 C3A 177.9(6)
C2' N3 C3A C3B 169.6(5)
C2' N3 C3A C3' -68.9(7)
N3 C3A C3' O3 -26.6(9)
C3B C3A C3' O3 96.0(8)
N3 C3A C3' O0M 157.9(5)
C3B C3A C3' O0M -79.4(6)
N3 C3A C3B C3G -57.7(7)
C3' C3A C3B C3G -179.2(6)
C3A C3B C3G C3D2 -177.1(7)
C3A C3B C3G C3D1 -51.4(9)
O3 C3' O0M C0M 2.8(10)
C3A C3' O0M C0M 178.5(6)
